data_7038492
loop_
_publ_author_name
'Hering-Junghans, Christian'
'Schulz, Axel'
'Thomas, Max'
'Villinger, Alexander'

_publ_section_title
;
 Synthesis of mono-, di-, and triaminobismuthanes and observation of C-C
 coupling of aromatic systems with bismuth(iii) chloride.
;
_journal_issue 14
_journal_name_full 'Dalton transactions (Cambridge, England : 2003)'
_journal_page_first 6053
_journal_page_last 6059
_journal_paper_doi 10.1039/c6dt00229c
_journal_volume 45
_journal_year 2016
_chemical_formula_moiety 'C27 H34 Bi Cl2 N Si, C H2 Cl2'
_chemical_formula_sum 'C28 H36 Bi Cl4 N Si'
_chemical_formula_weight 765.45
_chemical_name_systematic
;
 ?
;
_space_group_IT_number 14
_symmetry_cell_setting monoclinic
_symmetry_Int_Tables_number 14
_symmetry_space_group_name_Hall '-P 2ybc'
_symmetry_space_group_name_H-M 'P 1 21/c 1'
_atom_sites_solution_hydrogens geom
_atom_sites_solution_primary direct
_atom_sites_solution_secondary difmap
_audit_creation_method SHELXL-97
_audit_update_record
;
2016-01-15 deposited with the CCDC.
2016-02-18 downloaded from the CCDC.
;
_cell_angle_alpha 90.00
_cell_angle_beta 104.483(2)
_cell_angle_gamma 90.00
_cell_formula_units_Z 4
_cell_length_a 16.3869(4)
_cell_length_b 8.7559(2)
_cell_length_c 22.1230(6)
_cell_measurement_reflns_used 8345
_cell_measurement_temperature 173(2)
_cell_measurement_theta_max 53.826
_cell_measurement_theta_min 5.026
_cell_volume 3073.38(14)
_computing_cell_refinement 'Bruker Apex V7.51A'
_computing_data_collection 'Bruker Apex V7.51A'
_computing_data_reduction 'Bruker SAINT'
_computing_molecular_graphics 'ORTEP-3v2.01 (Farrugia, 1997)'
_computing_publication_material SHELXL-97
_computing_structure_refinement 'SHELXL-97 (Sheldrick, 1997)'
_computing_structure_solution 'SHELXS-97 (Sheldrick, 1997)'
_diffrn_ambient_temperature 173(2)
_diffrn_measured_fraction_theta_full 1.000
_diffrn_measured_fraction_theta_max 1.000
_diffrn_measurement_device_type 'Bruker Apex Kappa II-CCD-diffractometer'
_diffrn_measurement_method 'phi and omega scans'
_diffrn_radiation_monochromator graphite
_diffrn_radiation_source 'sealed tube'
_diffrn_radiation_type MoK\a
_diffrn_radiation_wavelength 0.71073
_diffrn_reflns_av_R_equivalents 0.0787
_diffrn_reflns_av_sigmaI/netI 0.0848
_diffrn_reflns_limit_h_max 25
_diffrn_reflns_limit_h_min -25
_diffrn_reflns_limit_k_max 13
_diffrn_reflns_limit_k_min -12
_diffrn_reflns_limit_l_max 33
_diffrn_reflns_limit_l_min -33
_diffrn_reflns_number 56298
_diffrn_reflns_theta_full 33.00
_diffrn_reflns_theta_max 33.00
_diffrn_reflns_theta_min 1.90
_exptl_absorpt_coefficient_mu 6.141
_exptl_absorpt_correction_T_max 0.8870
_exptl_absorpt_correction_T_min 0.3731
_exptl_absorpt_correction_type multi-scan
_exptl_absorpt_process_details '(SADABS; Sheldrick, 2004)'
_exptl_crystal_colour yellow
_exptl_crystal_density_diffrn 1.654
_exptl_crystal_density_method 'not measured'
_exptl_crystal_description block
_exptl_crystal_F_000 1504
_exptl_crystal_size_max 0.20
_exptl_crystal_size_mid 0.10
_exptl_crystal_size_min 0.02
_refine_diff_density_max 0.971
_refine_diff_density_min -2.241
_refine_diff_density_rms 0.176
_refine_ls_extinction_method none
_refine_ls_goodness_of_fit_ref 1.018
_refine_ls_hydrogen_treatment constr
_refine_ls_matrix_type full
_refine_ls_number_parameters 341
_refine_ls_number_reflns 11599
_refine_ls_number_restraints 3
_refine_ls_restrained_S_all 1.018
_refine_ls_R_factor_all 0.0950
_refine_ls_R_factor_gt 0.0428
_refine_ls_shift/su_max 0.001
_refine_ls_shift/su_mean 0.000
_refine_ls_structure_factor_coef Fsqd
_refine_ls_weighting_details 'calc w=1/[\s^2^(Fo^2^)+(0.0260P)^2^+1.0465P] where P=(Fo^2^+2Fc^2^)/3'
_refine_ls_weighting_scheme calc
_refine_ls_wR_factor_gt 0.0685
_refine_ls_wR_factor_ref 0.0817
_reflns_number_gt 7394
_reflns_number_total 11599
_reflns_threshold_expression >2\s(I)
_cod_data_source_file c6dt00229c2.cif
_cod_data_source_block ch_mt5
_cod_depositor_comments 'Adding full bibliography for 7038481--7038499.cif.'
_cod_original_cell_volume 3073.38(13)
_cod_original_sg_symbol_H-M 'P 21/c'
_cod_database_code 7038492

loop_
_symmetry_equiv_pos_as_xyz
'x, y, z'
'-x, y+1/2, -z+1/2'
'-x, -y, -z'
'x, -y-1/2, z-1/2'

loop_
_atom_site_label
_atom_site_type_symbol
_atom_site_fract_x
_atom_site_fract_y
_atom_site_fract_z
_atom_site_U_iso_or_equiv
_atom_site_adp_type
_atom_site_occupancy
_atom_site_symmetry_multiplicity
_atom_site_calc_flag
_atom_site_refinement_flags
_atom_site_disorder_assembly
_atom_site_disorder_group
Bi1 Bi 0.420945(8) 0.673340(16) 0.200339(7) 0.02410(5) Uani 1 1 d . . .
Cl1 Cl 0.41244(6) 0.39099(11) 0.20812(5) 0.0330(2) Uani 1 1 d . . .
Cl2 Cl 0.37147(7) 0.68915(12) 0.29909(5) 0.0387(2) Uani 1 1 d . . .
Si1 Si 0.25637(7) 0.89779(12) 0.15762(6) 0.0285(2) Uani 1 1 d . . .
N1 N 0.29719(17) 0.7223(3) 0.13971(14) 0.0219(7) Uani 1 1 d . . .
C1 C 0.2702(2) 0.6374(4) 0.08385(18) 0.0234(8) Uani 1 1 d . . .
C2 C 0.3272(2) 0.6037(4) 0.04616(18) 0.0255(8) Uani 1 1 d . . .
C3 C 0.2995(3) 0.5244(5) -0.0092(2) 0.0397(11) Uani 1 1 d . . .
H3 H 0.3378 0.5049 -0.0343 0.048 Uiso 1 1 calc R . .
C4 C 0.2177(3) 0.4733(6) -0.0288(2) 0.0480(13) Uani 1 1 d . . .
H4 H 0.1998 0.4182 -0.0669 0.058 Uiso 1 1 calc R . .
C5 C 0.1621(2) 0.5028(5) 0.0072(2) 0.0384(11) Uani 1 1 d . . .
H5 H 0.1059 0.4660 -0.0061 0.046 Uiso 1 1 calc R . .
C6 C 0.1861(2) 0.5853(4) 0.06283(18) 0.0266(8) Uani 1 1 d . . .
C7 C 0.4184(2) 0.6452(4) 0.06745(17) 0.0252(8) Uani 1 1 d . . .
C8 C 0.4457(2) 0.7981(5) 0.06903(19) 0.0308(9) Uani 1 1 d . . .
C9 C 0.5297(3) 0.8325(5) 0.0967(2) 0.0365(10) Uani 1 1 d . . .
H9 H 0.5474 0.9362 0.0992 0.044 Uiso 1 1 calc R . .
C10 C 0.5890(2) 0.7186(5) 0.1211(2) 0.0350(10) Uani 1 1 d . . .
C11 C 0.5625(2) 0.5688(5) 0.11349(19) 0.0320(10) Uani 1 1 d . . .
H11 H 0.6027 0.4904 0.1277 0.038 Uiso 1 1 calc R . .
C12 C 0.4789(2) 0.5269(5) 0.08572(18) 0.0283(9) Uani 1 1 d . . .
C13 C 0.3870(3) 0.9223(5) 0.0388(2) 0.0439(12) Uani 1 1 d . . .
H13A H 0.4049 1.0192 0.0602 0.066 Uiso 1 1 calc R . .
H13B H 0.3297 0.8980 0.0417 0.066 Uiso 1 1 calc R . .
H13C H 0.3878 0.9311 -0.0051 0.066 Uiso 1 1 calc R . .
C14 C 0.6784(3) 0.7583(6) 0.1525(2) 0.0498(13) Uani 1 1 d . . .
H14A H 0.7099 0.6647 0.1672 0.075 Uiso 1 1 calc R . .
H14B H 0.6796 0.8256 0.1881 0.075 Uiso 1 1 calc R . .
H14C H 0.7042 0.8105 0.1227 0.075 Uiso 1 1 calc R . .
C15 C 0.4579(3) 0.3611(4) 0.0733(2) 0.0357(10) Uani 1 1 d . . .
H15A H 0.4592 0.3362 0.0303 0.054 Uiso 1 1 calc R . .
H15B H 0.4015 0.3407 0.0790 0.054 Uiso 1 1 calc R . .
H15C H 0.4993 0.2982 0.1024 0.054 Uiso 1 1 calc R . .
C16 C 0.1186(2) 0.6117(4) 0.09660(18) 0.0245(8) Uani 1 1 d . . .
C17 C 0.1204(2) 0.5385(4) 0.15297(19) 0.0279(9) Uani 1 1 d . . .
C18 C 0.0541(2) 0.5621(5) 0.18106(19) 0.0318(9) Uani 1 1 d . . .
H18 H 0.0550 0.5108 0.2191 0.038 Uiso 1 1 calc R . .
C19 C -0.0127(2) 0.6573(5) 0.1556(2) 0.0326(10) Uani 1 1 d . . .
C20 C -0.0146(2) 0.7239(5) 0.0992(2) 0.0340(10) Uani 1 1 d . . .
H20 H -0.0608 0.7878 0.0804 0.041 Uiso 1 1 calc R . .
C21 C 0.0487(2) 0.7012(4) 0.06852(19) 0.0294(9) Uani 1 1 d . . .
C22 C 0.1908(2) 0.4316(5) 0.1840(2) 0.0389(11) Uani 1 1 d . . .
H22A H 0.2352 0.4895 0.2128 0.058 Uiso 1 1 calc R . .
H22B H 0.2142 0.3829 0.1521 0.058 Uiso 1 1 calc R . .
H22C H 0.1688 0.3530 0.2072 0.058 Uiso 1 1 calc R . .
C23 C -0.0821(3) 0.6865(6) 0.1880(2) 0.0479(13) Uani 1 1 d . . .
H23A H -0.1348 0.7088 0.1568 0.072 Uiso 1 1 calc R . .
H23B H -0.0669 0.7739 0.2163 0.072 Uiso 1 1 calc R . .
H23C H -0.0898 0.5959 0.2120 0.072 Uiso 1 1 calc R . .
C24 C 0.0358(3) 0.7695(6) 0.0035(2) 0.0420(11) Uani 1 1 d . . .
H24A H 0.0096 0.6934 -0.0278 0.063 Uiso 1 1 calc R . .
H24B H 0.0904 0.8000 -0.0032 0.063 Uiso 1 1 calc R . .
H24C H -0.0010 0.8592 -0.0003 0.063 Uiso 1 1 calc R . .
C25 C 0.1874(3) 0.8889(5) 0.2125(2) 0.0389(11) Uani 1 1 d . . .
H25A H 0.1336 0.8413 0.1916 0.058 Uiso 1 1 calc R . .
H25B H 0.1772 0.9925 0.2256 0.058 Uiso 1 1 calc R . .
H25C H 0.2150 0.8283 0.2491 0.058 Uiso 1 1 calc R . .
C26 C 0.1986(3) 1.0015(5) 0.0858(2) 0.0447(12) Uani 1 1 d . . .
H26A H 0.2254 1.1008 0.0837 0.067 Uiso 1 1 calc R . .
H26B H 0.1399 1.0171 0.0872 0.067 Uiso 1 1 calc R . .
H26C H 0.2003 0.9412 0.0488 0.067 Uiso 1 1 calc R . .
C27 C 0.3508(3) 1.0150(5) 0.1979(2) 0.0412(11) Uani 1 1 d . . .
H27A H 0.3769 0.9698 0.2387 0.062 Uiso 1 1 calc R . .
H27B H 0.3328 1.1196 0.2037 0.062 Uiso 1 1 calc R . .
H27C H 0.3917 1.0166 0.1723 0.062 Uiso 1 1 calc R . .
C28A C 0.0999(19) 0.772(4) -0.1467(19) 0.088(3) Uani 0.768(4) 1 d PD A 1
H28A H 0.0955 0.7327 -0.1894 0.106 Uiso 0.768(4) 1 calc PR A 1
H28B H 0.0963 0.6839 -0.1196 0.106 Uiso 0.768(4) 1 calc PR A 1
Cl3A Cl 0.1960(2) 0.8573(4) -0.1201(2) 0.1299(14) Uani 0.768(4) 1 d PD A 1
Cl4A Cl 0.01735(12) 0.8893(2) -0.14870(8) 0.0674(7) Uani 0.768(4) 1 d PD A 1
C28B C 0.1880(18) 0.794(4) -0.122(3) 0.1299(14) Uani 0.232(4) 1 d PD A 2
H28C H 0.2190 0.7971 -0.1551 0.156 Uiso 0.232(4) 1 calc PR A 2
H28D H 0.2137 0.7136 -0.0919 0.156 Uiso 0.232(4) 1 calc PR A 2
Cl3B Cl 0.1992(5) 0.9662(10) -0.0845(4) 0.077(2) Uani 0.232(4) 1 d PD A 2
Cl4B Cl 0.0862(18) 0.748(3) -0.1547(15) 0.088(3) Uani 0.232(4) 1 d PD A 2

loop_
_atom_site_aniso_label
_atom_site_aniso_U_11
_atom_site_aniso_U_22
_atom_site_aniso_U_33
_atom_site_aniso_U_23
_atom_site_aniso_U_13
_atom_site_aniso_U_12
Bi1 0.02133(7) 0.02486(7) 0.02562(8) -0.00177(7) 0.00495(5) -0.00408(6)
Cl1 0.0319(5) 0.0248(5) 0.0435(7) 0.0054(4) 0.0115(5) 0.0017(4)
Cl2 0.0430(6) 0.0461(7) 0.0291(6) -0.0055(5) 0.0128(5) -0.0057(5)
Si1 0.0272(6) 0.0240(6) 0.0351(7) -0.0048(5) 0.0092(5) 0.0006(5)
N1 0.0197(15) 0.0227(15) 0.0232(17) -0.0034(13) 0.0050(13) -0.0004(12)
C1 0.0241(18) 0.0238(19) 0.023(2) 0.0010(15) 0.0073(15) -0.0005(15)
C2 0.0254(19) 0.027(2) 0.025(2) -0.0028(17) 0.0088(16) 0.0021(16)
C3 0.030(2) 0.059(3) 0.031(3) -0.011(2) 0.0096(19) 0.002(2)
C4 0.034(2) 0.073(3) 0.038(3) -0.028(3) 0.010(2) -0.005(2)
C5 0.024(2) 0.053(3) 0.037(3) -0.014(2) 0.0052(18) -0.0067(19)
C6 0.0242(19) 0.028(2) 0.028(2) -0.0010(17) 0.0067(16) -0.0014(16)
C7 0.0249(19) 0.032(2) 0.020(2) -0.0034(16) 0.0083(15) 0.0000(16)
C8 0.031(2) 0.034(2) 0.031(2) 0.0016(18) 0.0166(18) -0.0006(17)
C9 0.037(2) 0.037(2) 0.041(3) -0.004(2) 0.020(2) -0.009(2)
C10 0.027(2) 0.045(3) 0.037(3) -0.004(2) 0.0169(19) -0.0041(19)
C11 0.0212(19) 0.046(3) 0.030(2) -0.0021(19) 0.0088(17) 0.0047(18)
C12 0.028(2) 0.036(2) 0.024(2) -0.0014(18) 0.0112(16) 0.0021(18)
C13 0.049(3) 0.032(2) 0.056(3) 0.012(2) 0.023(2) 0.003(2)
C14 0.027(2) 0.071(3) 0.053(3) -0.015(3) 0.013(2) -0.012(2)
C15 0.041(2) 0.031(2) 0.036(3) -0.0022(19) 0.011(2) 0.0041(18)
C16 0.0222(18) 0.0265(19) 0.026(2) -0.0066(17) 0.0077(16) -0.0057(16)
C17 0.0231(19) 0.030(2) 0.029(2) -0.0034(18) 0.0029(16) -0.0065(16)
C18 0.031(2) 0.037(2) 0.027(2) -0.0014(18) 0.0080(18) -0.0103(18)
C19 0.0212(18) 0.044(3) 0.035(2) -0.013(2) 0.0117(17) -0.0077(18)
C20 0.0214(19) 0.042(2) 0.038(3) -0.006(2) 0.0048(18) -0.0016(18)
C21 0.0235(19) 0.035(2) 0.030(2) -0.0075(18) 0.0074(17) -0.0027(16)
C22 0.032(2) 0.039(3) 0.046(3) 0.011(2) 0.011(2) 0.0004(19)
C23 0.029(2) 0.074(4) 0.043(3) -0.009(2) 0.015(2) -0.001(2)
C24 0.029(2) 0.061(3) 0.033(3) 0.008(2) 0.0024(19) 0.001(2)
C25 0.035(2) 0.039(2) 0.045(3) -0.013(2) 0.014(2) -0.002(2)
C26 0.044(3) 0.035(3) 0.056(3) 0.004(2) 0.013(2) 0.009(2)
C27 0.041(2) 0.024(2) 0.060(3) -0.007(2) 0.015(2) -0.0040(19)
C28A 0.084(8) 0.128(7) 0.055(7) -0.007(5) 0.022(6) -0.012(5)
Cl3A 0.0705(16) 0.151(4) 0.171(3) 0.020(3) 0.0358(19) -0.0190(19)
Cl4A 0.0795(14) 0.0768(14) 0.0451(12) 0.0061(9) 0.0139(9) 0.0232(11)
C28B 0.0705(16) 0.151(4) 0.171(3) 0.020(3) 0.0358(19) -0.0190(19)
Cl3B 0.080(5) 0.092(6) 0.063(5) 0.007(4) 0.026(4) -0.017(4)
Cl4B 0.084(8) 0.128(7) 0.055(7) -0.007(5) 0.022(6) -0.012(5)

loop_
_atom_type_symbol
_atom_type_description
_atom_type_scat_dispersion_real
_atom_type_scat_dispersion_imag
_atom_type_scat_source
C C 0.0033 0.0016 'International Tables Vol C Tables 4.2.6.8 and 6.1.1.4'
H H 0.0000 0.0000 'International Tables Vol C Tables 4.2.6.8 and 6.1.1.4'
N N 0.0061 0.0033 'International Tables Vol C Tables 4.2.6.8 and 6.1.1.4'
Si Si 0.0817 0.0704 'International Tables Vol C Tables 4.2.6.8 and 6.1.1.4'
Cl Cl 0.1484 0.1585 'International Tables Vol C Tables 4.2.6.8 and 6.1.1.4'
Bi Bi -4.1077 10.2566 'International Tables Vol C Tables 4.2.6.8 and 6.1.1.4'

loop_
_geom_angle_atom_site_label_1
_geom_angle_atom_site_label_2
_geom_angle_atom_site_label_3
_geom_angle
N1 Bi1 Cl1 100.31(8)
N1 Bi1 Cl2 94.09(8)
Cl1 Bi1 Cl2 87.64(3)
N1 Si1 C25 116.02(18)
N1 Si1 C26 111.91(18)
C25 Si1 C26 108.3(2)
N1 Si1 C27 105.58(17)
C25 Si1 C27 106.0(2)
C26 Si1 C27 108.6(2)
C1 N1 Si1 127.0(2)
C1 N1 Bi1 118.3(2)
Si1 N1 Bi1 112.42(15)
N1 C1 C6 121.5(3)
N1 C1 C2 120.7(3)
C6 C1 C2 117.8(3)
C3 C2 C1 120.3(3)
C3 C2 C7 118.7(3)
C1 C2 C7 120.9(3)
C4 C3 C2 121.3(4)
C4 C3 H3 119.3
C2 C3 H3 119.3
C5 C4 C3 119.3(4)
C5 C4 H4 120.3
C3 C4 H4 120.3
C4 C5 C6 121.7(4)
C4 C5 H5 119.1
C6 C5 H5 119.1
C5 C6 C1 119.5(3)
C5 C6 C16 116.0(3)
C1 C6 C16 124.5(3)
C8 C7 C12 119.4(3)
C8 C7 C2 121.6(3)
C12 C7 C2 118.9(3)
C9 C8 C7 119.3(4)
C9 C8 C13 119.6(4)
C7 C8 C13 121.0(4)
C8 C9 C10 121.9(4)
C8 C9 H9 119.0
C10 C9 H9 119.0
C11 C10 C9 117.6(4)
C11 C10 C14 121.3(4)
C9 C10 C14 121.1(4)
C10 C11 C12 123.1(4)
C10 C11 H11 118.5
C12 C11 H11 118.5
C11 C12 C7 118.0(4)
C11 C12 C15 119.2(4)
C7 C12 C15 122.8(3)
C8 C13 H13A 109.5
C8 C13 H13B 109.5
H13A C13 H13B 109.5
C8 C13 H13C 109.5
H13A C13 H13C 109.5
H13B C13 H13C 109.5
C10 C14 H14A 109.5
C10 C14 H14B 109.5
H14A C14 H14B 109.5
C10 C14 H14C 109.5
H14A C14 H14C 109.5
H14B C14 H14C 109.5
C12 C15 H15A 109.5
C12 C15 H15B 109.5
H15A C15 H15B 109.5
C12 C15 H15C 109.5
H15A C15 H15C 109.5
H15B C15 H15C 109.5
C17 C16 C21 119.1(3)
C17 C16 C6 121.3(3)
C21 C16 C6 119.3(3)
C18 C17 C16 119.0(4)
C18 C17 C22 118.7(4)
C16 C17 C22 122.3(4)
C19 C18 C17 122.3(4)
C19 C18 H18 118.8
C17 C18 H18 118.8
C20 C19 C18 117.6(4)
C20 C19 C23 120.8(4)
C18 C19 C23 121.6(4)
C19 C20 C21 122.3(4)
C19 C20 H20 118.8
C21 C20 H20 118.8
C20 C21 C16 119.5(4)
C20 C21 C24 117.5(4)
C16 C21 C24 123.0(3)
C17 C22 H22A 109.5
C17 C22 H22B 109.5
H22A C22 H22B 109.5
C17 C22 H22C 109.5
H22A C22 H22C 109.5
H22B C22 H22C 109.5
C19 C23 H23A 109.5
C19 C23 H23B 109.5
H23A C23 H23B 109.5
C19 C23 H23C 109.5
H23A C23 H23C 109.5
H23B C23 H23C 109.5
C21 C24 H24A 109.5
C21 C24 H24B 109.5
H24A C24 H24B 109.5
C21 C24 H24C 109.5
H24A C24 H24C 109.5
H24B C24 H24C 109.5
Si1 C25 H25A 109.5
Si1 C25 H25B 109.5
H25A C25 H25B 109.5
Si1 C25 H25C 109.5
H25A C25 H25C 109.5
H25B C25 H25C 109.5
Si1 C26 H26A 109.5
Si1 C26 H26B 109.5
H26A C26 H26B 109.5
Si1 C26 H26C 109.5
H26A C26 H26C 109.5
H26B C26 H26C 109.5
Si1 C27 H27A 109.5
Si1 C27 H27B 109.5
H27A C27 H27B 109.5
Si1 C27 H27C 109.5
H27A C27 H27C 109.5
H27B C27 H27C 109.5
Cl4A C28A Cl3A 114.0(17)
Cl4A C28A H28A 108.7
Cl3A C28A H28A 108.7
Cl4A C28A H28B 108.7
Cl3A C28A H28B 108.7
H28A C28A H28B 107.6
Cl4B C28B Cl3B 113(2)
Cl4B C28B H28C 108.9
Cl3B C28B H28C 108.9
Cl4B C28B H28D 108.9
Cl3B C28B H28D 108.9
H28C C28B H28D 107.8

loop_
_geom_bond_atom_site_label_1
_geom_bond_atom_site_label_2
_geom_bond_distance
Bi1 N1 2.176(3)
Bi1 Cl1 2.4846(10)
Bi1 Cl2 2.5170(11)
Si1 N1 1.760(3)
Si1 C25 1.855(4)
Si1 C26 1.869(5)
Si1 C27 1.884(4)
N1 C1 1.415(5)
C1 C6 1.415(5)
C1 C2 1.428(5)
C2 C3 1.383(5)
C2 C7 1.496(5)
C3 C4 1.377(6)
C3 H3 0.9500
C4 C5 1.377(6)
C4 H4 0.9500
C5 C6 1.396(5)
C5 H5 0.9500
C6 C16 1.500(5)
C7 C8 1.409(5)
C7 C12 1.421(5)
C8 C9 1.393(6)
C8 C13 1.494(6)
C9 C10 1.402(6)
C9 H9 0.9500
C10 C11 1.379(6)
C10 C14 1.497(6)
C11 C12 1.402(5)
C11 H11 0.9500
C12 C15 1.501(5)
C13 H13A 0.9800
C13 H13B 0.9800
C13 H13C 0.9800
C14 H14A 0.9800
C14 H14B 0.9800
C14 H14C 0.9800
C15 H15A 0.9800
C15 H15B 0.9800
C15 H15C 0.9800
C16 C17 1.396(5)
C16 C21 1.399(5)
C17 C18 1.396(5)
C17 C22 1.511(5)
C18 C19 1.379(5)
C18 H18 0.9500
C19 C20 1.371(6)
C19 C23 1.511(5)
C20 C21 1.387(5)
C20 H20 0.9500
C21 C24 1.523(6)
C22 H22A 0.9800
C22 H22B 0.9800
C22 H22C 0.9800
C23 H23A 0.9800
C23 H23B 0.9800
C23 H23C 0.9800
C24 H24A 0.9800
C24 H24B 0.9800
C24 H24C 0.9800
C25 H25A 0.9800
C25 H25B 0.9800
C25 H25C 0.9800
C26 H26A 0.9800
C26 H26B 0.9800
C26 H26C 0.9800
C27 H27A 0.9800
C27 H27B 0.9800
C27 H27C 0.9800
C28A Cl4A 1.69(4)
C28A Cl3A 1.71(2)
C28A H28A 0.9900
C28A H28B 0.9900
C28B Cl4B 1.69(4)
C28B Cl3B 1.71(2)
C28B H28C 0.9900
C28B H28D 0.9900

loop_
_geom_torsion_atom_site_label_1
_geom_torsion_atom_site_label_2
_geom_torsion_atom_site_label_3
_geom_torsion_atom_site_label_4
_geom_torsion
C25 Si1 N1 C1 104.3(3)
C26 Si1 N1 C1 -20.7(4)
C27 Si1 N1 C1 -138.7(3)
C25 Si1 N1 Bi1 -93.3(2)
C26 Si1 N1 Bi1 141.72(18)
C27 Si1 N1 Bi1 23.8(2)
Cl1 Bi1 N1 C1 -49.9(3)
Cl2 Bi1 N1 C1 -138.2(2)
Cl1 Bi1 N1 Si1 145.97(14)
Cl2 Bi1 N1 Si1 57.63(15)
Si1 N1 C1 C6 -58.8(5)
Bi1 N1 C1 C6 139.7(3)
Si1 N1 C1 C2 120.1(3)
Bi1 N1 C1 C2 -41.5(4)
N1 C1 C2 C3 -178.1(4)
C6 C1 C2 C3 0.8(6)
N1 C1 C2 C7 5.5(5)
C6 C1 C2 C7 -175.6(3)
C1 C2 C3 C4 -1.4(7)
C7 C2 C3 C4 175.1(4)
C2 C3 C4 C5 0.5(8)
C3 C4 C5 C6 0.9(7)
C4 C5 C6 C1 -1.5(7)
C4 C5 C6 C16 178.7(4)
N1 C1 C6 C5 179.5(4)
C2 C1 C6 C5 0.6(6)
N1 C1 C6 C16 -0.7(6)
C2 C1 C6 C16 -179.6(4)
C3 C2 C7 C8 111.9(4)
C1 C2 C7 C8 -71.6(5)
C3 C2 C7 C12 -67.3(5)
C1 C2 C7 C12 109.2(4)
C12 C7 C8 C9 -9.1(6)
C2 C7 C8 C9 171.7(4)
C12 C7 C8 C13 168.0(4)
C2 C7 C8 C13 -11.2(6)
C7 C8 C9 C10 2.4(6)
C13 C8 C9 C10 -174.7(4)
C8 C9 C10 C11 3.8(6)
C8 C9 C10 C14 -178.1(4)
C9 C10 C11 C12 -3.5(6)
C14 C10 C11 C12 178.4(4)
C10 C11 C12 C7 -3.1(6)
C10 C11 C12 C15 173.6(4)
C8 C7 C12 C11 9.4(6)
C2 C7 C12 C11 -171.4(3)
C8 C7 C12 C15 -167.2(4)
C2 C7 C12 C15 12.0(6)
C5 C6 C16 C17 109.8(4)
C1 C6 C16 C17 -69.9(5)
C5 C6 C16 C21 -64.6(5)
C1 C6 C16 C21 115.6(4)
C21 C16 C17 C18 -2.8(5)
C6 C16 C17 C18 -177.3(3)
C21 C16 C17 C22 175.8(4)
C6 C16 C17 C22 1.3(6)
C16 C17 C18 C19 -1.1(6)
C22 C17 C18 C19 -179.7(4)
C17 C18 C19 C20 3.2(6)
C17 C18 C19 C23 -177.5(4)
C18 C19 C20 C21 -1.5(6)
C23 C19 C20 C21 179.2(4)
C19 C20 C21 C16 -2.3(6)
C19 C20 C21 C24 174.7(4)
C17 C16 C21 C20 4.4(6)
C6 C16 C21 C20 179.0(3)
C17 C16 C21 C24 -172.3(4)
C6 C16 C21 C24 2.3(6)
